data_7223673
loop_
_publ_author_name
'Schubert, R.J.'
'Range, K.J.'

_publ_section_title
;
 Darstellung und Kristallstruktur von Rubidiumdicyanoaurat(I), RbAu(C N)2
;
_journal_name_full
;
Zeitschrift fuer Naturforschung, Teil B. Anorganische Chemie, Organische 
Chemie (42,1987-)
;
_journal_page_first 629
_journal_page_last 634
_journal_volume 45
_journal_year 1990
_chemical_formula_sum 'C2 Au N2 Rb'
_chemical_name_systematic 'Rb (Au (C N)2)'
_space_group_IT_number 15
_symmetry_space_group_name_Hall '-C 2yc'
_symmetry_space_group_name_H-M 'C 1 2/c 1'
_cell_angle_alpha 90
_cell_angle_beta 108
_cell_angle_gamma 90
_cell_formula_units_Z 16
_cell_length_a 18.45
_cell_length_b 8.998
_cell_length_c 13.418
_cell_volume 2118.539
_citation_journal_id_ASTM ZNBSEN
_cod_data_source_file Schubert_ZNBSEN_1990_1326.cif
_cod_data_source_block C2Au1N2Rb1
_cod_original_formula_sum 'C2 Au1 N2 Rb1'
_cod_database_code 7223673

loop_
_symmetry_equiv_pos_as_xyz
x,y,z
-x,y,-z+1/2
-x,-y,-z
x,-y,z-1/2
x+1/2,y+1/2,z
-x+1/2,y+1/2,-z+1/2
-x+1/2,-y+1/2,-z
x+1/2,-y+1/2,z-1/2

loop_
_atom_site_label
_atom_site_type_symbol
_atom_site_fract_x
_atom_site_fract_y
_atom_site_fract_z
_atom_site_occupancy
_atom_site_U_iso_or_equiv
C1 C+2 0.888 0.105 0.689 1 0.0
N1 N-3 0.176 0.886 0.35 1 0.0
N4 N-3 0.845 0.28 0.05 1 0.0
Rb1 Rb+1 0.3291 0.1 0.0229 1 0.0
Au3 Au+1 0.019 0.8482 0.5773 1 0.0
C4 C+2 0.91 0.226 0.057 1 0.0
N2 N-3 0.355 0.998 0.319 1 0.0
Rb2 Rb+1 0.2493 0.7588 0.1828 1 0.0
C3 C+2 0.124 0.099 0.091 1 0.0
N3 N-3 0.189 0.078 0.103 1 0.0
Au1 Au+1 0.5 0.5997 0.75 1 0.0
C2 C+2 0.407 0.005 0.284 1 0.0
Au2 Au+1 0 0.4878 0.75 1 0.0
